data_4500118
loop_
_publ_author_name
'Bertolasi, Valerio'
'Gilli, Paola'
'Gilli, Gastone'

_publ_section_title
;
 Hydrogen Bonding and Electron Donor&#x2212;Acceptor (EDA) Interactions
 Controlling the Crystal Packing of Picric Acid and Its Adducts with
 Nitrogen Bases. Their Rationalization in Terms of the pKaEqualization and
 Electron-Pair Saturation Concepts
;
_journal_issue 7
_journal_name_full 'Crystal Growth &amp; Design'
_journal_page_first 2724
_journal_paper_doi 10.1021/cg101007a
_journal_volume 11
_journal_year 2011
_chemical_formula_moiety 'C6 H3 N3 O7'
_chemical_formula_sum 'C6 H3 N3 O7'
_chemical_formula_weight 229.11
_chemical_name_systematic
;
picric acid
;
_space_group_IT_number 29
_symmetry_cell_setting orthorhombic
_symmetry_space_group_name_Hall 'P 2c -2ac'
_symmetry_space_group_name_H-M 'P c a 21'
_atom_sites_solution_hydrogens difmap
_atom_sites_solution_primary direct
_atom_sites_solution_secondary difmap
_audit_creation_method SHELXL-97
_cell_angle_alpha 90.00
_cell_angle_beta 90.00
_cell_angle_gamma 90.00
_cell_formula_units_Z 8
_cell_length_a 9.1295(2)
_cell_length_b 18.6869(5)
_cell_length_c 9.7902(2)
_cell_measurement_reflns_used 16323
_cell_measurement_temperature 120
_cell_measurement_theta_max 30.00
_cell_measurement_theta_min 3.12
_cell_volume 1670.23(7)
_computing_cell_refinement 'Denzo-SMN (Otwinowski & Minor, 1997)'
_computing_data_collection 'COLLECT (Nonius, 1998)'
_computing_data_reduction 'Denzo-SMN (Otwinowski & Minor, 1997)'
_computing_molecular_graphics 'ORTEPIII (Burnett & Johnson, 1996)'
_computing_publication_material 'SHELXL-97 (Sheldrick, 1997), PARST (Nardelli, 1995)'
_computing_structure_refinement 'SHELXL-97 (Sheldrick, 1997)'
_computing_structure_solution 'SIR97 (Altomare et al., 1999)'
_diffrn_ambient_temperature 120
_diffrn_measured_fraction_theta_full 0.995
_diffrn_measured_fraction_theta_max 0.995
_diffrn_measurement_device_type 'Nonius Kappa CCD'
_diffrn_measurement_method '\f scans and \w scans'
_diffrn_radiation_monochromator graphite
_diffrn_radiation_source 'fine-focus sealed tube'
_diffrn_radiation_type MoK\a
_diffrn_radiation_wavelength 0.71073
_diffrn_reflns_av_R_equivalents 0.0330
_diffrn_reflns_av_sigmaI/netI 0.0369
_diffrn_reflns_limit_h_max 12
_diffrn_reflns_limit_h_min -12
_diffrn_reflns_limit_k_max 26
_diffrn_reflns_limit_k_min -26
_diffrn_reflns_limit_l_max 13
_diffrn_reflns_limit_l_min -13
_diffrn_reflns_number 15323
_diffrn_reflns_theta_full 30.01
_diffrn_reflns_theta_max 30.01
_diffrn_reflns_theta_min 3.12
_exptl_absorpt_coefficient_mu 0.171
_exptl_absorpt_correction_type none
_exptl_crystal_colour yellow
_exptl_crystal_density_diffrn 1.822
_exptl_crystal_density_method 'not measured'
_exptl_crystal_description prismatic
_exptl_crystal_F_000 928
_exptl_crystal_size_max 0.50
_exptl_crystal_size_mid 0.27
_exptl_crystal_size_min 0.16
_refine_diff_density_max 0.305
_refine_diff_density_min -0.241
_refine_diff_density_rms 0.048
_refine_ls_abs_structure_details 'Flack H D (1983), Acta Cryst. A39, 876-881'
_refine_ls_abs_structure_Flack 0.7(8)
_refine_ls_extinction_method none
_refine_ls_goodness_of_fit_ref 1.026
_refine_ls_hydrogen_treatment refall
_refine_ls_matrix_type full
_refine_ls_number_parameters 313
_refine_ls_number_reflns 4627
_refine_ls_number_restraints 1
_refine_ls_restrained_S_all 1.026
_refine_ls_R_factor_all 0.0526
_refine_ls_R_factor_gt 0.0401
_refine_ls_shift/su_max 0.000
_refine_ls_shift/su_mean 0.000
_refine_ls_structure_factor_coef Fsqd
_refine_ls_weighting_details 'calc w=1/[\s^2^(Fo^2^)+(0.0437P)^2^+0.5039P] where P=(Fo^2^+2Fc^2^)/3'
_refine_ls_weighting_scheme calc
_refine_ls_wR_factor_gt 0.0899
_refine_ls_wR_factor_ref 0.0963
_reflns_number_gt 3892
_reflns_number_total 4627
_reflns_threshold_expression I>2sigma(I)
_cod_data_source_file cg101007a_si_002.cif
_cod_data_source_block (1)
_cod_original_sg_symbol_H-M 'P ca21'
_cod_database_code 4500118

loop_
_symmetry_equiv_pos_as_xyz
'x, y, z'
'-x, -y, z+1/2'
'-x+1/2, y, z+1/2'
'x+1/2, -y, z'

loop_
_atom_site_label
_atom_site_type_symbol
_atom_site_fract_x
_atom_site_fract_y
_atom_site_fract_z
_atom_site_U_iso_or_equiv
_atom_site_adp_type
_atom_site_occupancy
_atom_site_symmetry_multiplicity
_atom_site_calc_flag
C1A C 0.52929(18) 0.09072(9) 0.31844(19) 0.0214(3) Uani 1 1 d
C2A C 0.46202(18) 0.15424(9) 0.36696(18) 0.0212(3) Uani 1 1 d
C3A C 0.46545(19) 0.17545(9) 0.50254(19) 0.0234(3) Uani 1 1 d
C4A C 0.5393(2) 0.13267(10) 0.59341(18) 0.0241(3) Uani 1 1 d
C5A C 0.60736(19) 0.06964(10) 0.55494(19) 0.0241(3) Uani 1 1 d
C6A C 0.60092(18) 0.04938(9) 0.41961(18) 0.0222(3) Uani 1 1 d
N1A N 0.38215(17) 0.20022(8) 0.27201(17) 0.0264(3) Uani 1 1 d
N2A N 0.54542(19) 0.15391(9) 0.73779(16) 0.0316(4) Uani 1 1 d
N3A N 0.67183(16) -0.01880(8) 0.38382(17) 0.0251(3) Uani 1 1 d
O1A O 0.52667(16) 0.06972(7) 0.18994(14) 0.0279(3) Uani 1 1 d
O2A O 0.35875(16) 0.17807(7) 0.15481(15) 0.0310(3) Uani 1 1 d
O3A O 0.34167(19) 0.25862(8) 0.31086(17) 0.0415(4) Uani 1 1 d
O4A O 0.4842(2) 0.20932(9) 0.77079(16) 0.0448(4) Uani 1 1 d
O5A O 0.60994(18) 0.11411(9) 0.81802(17) 0.0438(4) Uani 1 1 d
O6A O 0.70244(16) -0.03148(7) 0.26471(14) 0.0318(3) Uani 1 1 d
O7A O 0.6954(2) -0.06075(9) 0.47734(16) 0.0444(4) Uani 1 1 d
H1A H 0.470(3) 0.0959(15) 0.158(3) 0.046(8) Uiso 1 1 d
H3A H 0.418(3) 0.2187(13) 0.527(2) 0.032(6) Uiso 1 1 d
H5A H 0.654(2) 0.0410(11) 0.621(2) 0.022(5) Uiso 1 1 d
C1B C 0.8531(2) 0.38357(10) 0.3555(2) 0.0306(4) Uani 1 1 d
C2B C 0.9054(2) 0.34108(10) 0.4643(2) 0.0269(4) Uani 1 1 d
C3B C 1.0516(2) 0.33898(10) 0.5015(2) 0.0253(4) Uani 1 1 d
C4B C 1.14835(19) 0.38121(9) 0.42910(19) 0.0227(3) Uani 1 1 d
C5B C 1.1045(2) 0.42408(9) 0.3217(2) 0.0241(3) Uani 1 1 d
C6B C 0.9592(2) 0.42355(10) 0.28561(18) 0.0259(4) Uani 1 1 d
N1B N 0.8048(2) 0.29600(10) 0.5417(2) 0.0402(4) Uani 1 1 d
N2B N 1.30338(17) 0.38076(8) 0.46729(18) 0.0288(3) Uani 1 1 d
N3B N 0.9211(2) 0.46814(10) 0.16554(18) 0.0359(4) Uani 1 1 d
O1B O 0.71254(16) 0.38905(10) 0.3182(2) 0.0455(4) Uani 1 1 d
O2B O 0.67244(18) 0.29904(11) 0.5143(2) 0.0592(5) Uani 1 1 d
O3B O 0.85338(18) 0.25751(9) 0.6315(2) 0.0485(4) Uani 1 1 d
O4B O 1.33905(16) 0.34683(8) 0.56866(15) 0.0335(3) Uani 1 1 d
O5B O 1.38904(16) 0.41443(9) 0.39430(19) 0.0446(4) Uani 1 1 d
O6B O 0.80854(19) 0.45731(13) 0.1049(2) 0.0639(6) Uani 1 1 d
O7B O 1.0080(3) 0.51411(10) 0.1315(2) 0.0617(5) Uani 1 1 d
H1B H 0.659(4) 0.3651(18) 0.378(4) 0.065(9) Uiso 1 1 d
H3B H 1.086(3) 0.3095(11) 0.571(2) 0.026(5) Uiso 1 1 d
H5B H 1.183(2) 0.4606(10) 0.275(2) 0.013(4) Uiso 1 1 d

loop_
_atom_site_aniso_label
_atom_site_aniso_U_11
_atom_site_aniso_U_22
_atom_site_aniso_U_33
_atom_site_aniso_U_23
_atom_site_aniso_U_13
_atom_site_aniso_U_12
C1A 0.0202(8) 0.0232(8) 0.0206(7) 0.0012(6) 0.0016(6) -0.0024(6)
C2A 0.0192(8) 0.0203(7) 0.0240(8) 0.0020(6) -0.0014(6) -0.0014(6)
C3A 0.0213(8) 0.0212(8) 0.0276(9) -0.0001(7) 0.0028(7) -0.0023(6)
C4A 0.0266(8) 0.0261(8) 0.0196(8) -0.0012(7) 0.0008(6) -0.0010(7)
C5A 0.0227(8) 0.0268(8) 0.0229(8) 0.0028(7) 0.0007(7) 0.0020(7)
C6A 0.0214(8) 0.0209(8) 0.0244(8) 0.0011(6) 0.0019(6) 0.0020(6)
N1A 0.0280(8) 0.0247(7) 0.0266(8) 0.0019(6) -0.0020(6) 0.0019(6)
N2A 0.0332(9) 0.0373(9) 0.0243(8) -0.0045(7) -0.0017(7) 0.0037(7)
N3A 0.0275(7) 0.0249(7) 0.0229(7) 0.0021(6) 0.0051(6) 0.0053(6)
O1A 0.0340(7) 0.0275(6) 0.0221(6) -0.0005(5) -0.0026(5) 0.0065(6)
O2A 0.0384(7) 0.0272(6) 0.0273(7) 0.0015(5) -0.0077(6) 0.0024(5)
O3A 0.0601(10) 0.0292(7) 0.0351(8) -0.0004(6) -0.0049(7) 0.0187(7)
O4A 0.0639(11) 0.0409(9) 0.0296(7) -0.0105(6) -0.0039(7) 0.0151(8)
O5A 0.0484(9) 0.0559(10) 0.0269(7) -0.0054(7) -0.0097(7) 0.0182(7)
O6A 0.0397(8) 0.0302(7) 0.0254(7) 0.0002(6) 0.0076(5) 0.0065(6)
O7A 0.0642(11) 0.0404(8) 0.0287(8) 0.0109(7) 0.0095(7) 0.0275(7)
C1B 0.0220(9) 0.0339(10) 0.0358(11) -0.0028(8) 0.0001(7) 0.0023(7)
C2B 0.0222(8) 0.0246(8) 0.0338(10) 0.0013(7) 0.0022(7) -0.0026(7)
C3B 0.0253(9) 0.0209(8) 0.0298(9) -0.0013(7) -0.0004(7) 0.0022(6)
C4B 0.0205(8) 0.0214(8) 0.0261(8) -0.0053(6) 0.0003(6) 0.0007(6)
C5B 0.0256(9) 0.0216(8) 0.0252(8) -0.0043(6) 0.0039(7) 0.0005(6)
C6B 0.0272(9) 0.0260(9) 0.0244(9) -0.0022(7) -0.0010(7) 0.0053(7)
N1B 0.0296(9) 0.0379(9) 0.0530(12) 0.0147(9) 0.0051(8) -0.0064(7)
N2B 0.0237(8) 0.0290(8) 0.0337(9) -0.0055(7) -0.0030(6) -0.0015(6)
N3B 0.0353(9) 0.0443(10) 0.0281(8) 0.0027(8) 0.0004(7) 0.0112(7)
O1B 0.0229(7) 0.0661(11) 0.0476(9) 0.0145(9) -0.0033(7) -0.0006(7)
O2B 0.0264(9) 0.0667(12) 0.0846(14) 0.0252(11) -0.0017(8) -0.0145(8)
O3B 0.0375(8) 0.0446(9) 0.0634(12) 0.0217(9) 0.0068(8) -0.0034(7)
O4B 0.0289(7) 0.0413(8) 0.0303(7) -0.0052(6) -0.0075(5) 0.0038(6)
O5B 0.0247(7) 0.0500(10) 0.0590(11) 0.0111(8) 0.0001(7) -0.0113(6)
O6B 0.0364(9) 0.1089(16) 0.0465(11) 0.0296(11) -0.0131(8) -0.0070(9)
O7B 0.0826(13) 0.0486(10) 0.0539(11) 0.0253(9) -0.0183(10) -0.0178(9)

loop_
_atom_type_symbol
_atom_type_description
_atom_type_scat_dispersion_real
_atom_type_scat_dispersion_imag
_atom_type_scat_source
C C 0.0033 0.0016 'International Tables Vol C Tables 4.2.6.8 and 6.1.1.4'
H H 0.0000 0.0000 'International Tables Vol C Tables 4.2.6.8 and 6.1.1.4'
N N 0.0061 0.0033 'International Tables Vol C Tables 4.2.6.8 and 6.1.1.4'
O O 0.0106 0.0060 'International Tables Vol C Tables 4.2.6.8 and 6.1.1.4'

loop_
_geom_angle_atom_site_label_1
_geom_angle_atom_site_label_2
_geom_angle_atom_site_label_3
_geom_angle
O1A C1A C6A 120.90(16)
O1A C1A C2A 124.12(16)
C6A C1A C2A 114.98(16)
C3A C2A C1A 123.39(16)
C3A C2A N1A 116.92(15)
C1A C2A N1A 119.69(16)
C4A C3A C2A 117.74(17)
C4A C3A H3A 124.1(15)
C2A C3A H3A 118.2(15)
C3A C4A C5A 122.66(17)
C3A C4A N2A 119.00(16)
C5A C4A N2A 118.34(16)
C6A C5A C4A 118.42(16)
C6A C5A H5A 121.7(13)
C4A C5A H5A 119.9(13)
C5A C6A C1A 122.81(16)
C5A C6A N3A 116.59(15)
C1A C6A N3A 120.59(16)
O3A N1A O2A 122.58(16)
O3A N1A C2A 118.79(16)
O2A N1A C2A 118.63(15)
O4A N2A O5A 124.24(17)
O4A N2A C4A 117.82(16)
O5A N2A C4A 117.94(16)
O6A N3A O7A 123.29(15)
O6A N3A C6A 119.71(15)
O7A N3A C6A 116.99(15)
C1A O1A H1A 102(2)
O1B C1B C6B 119.30(18)
O1B C1B C2B 124.94(18)
C6B C1B C2B 115.74(17)
C3B C2B C1B 122.72(17)
C3B C2B N1B 117.02(17)
C1B C2B N1B 120.25(17)
C4B C3B C2B 117.77(17)
C4B C3B H3B 120.0(14)
C2B C3B H3B 122.2(14)
C3B C4B C5B 122.47(17)
C3B C4B N2B 118.98(17)
C5B C4B N2B 118.55(16)
C6B C5B C4B 118.14(17)
C6B C5B H5B 121.9(10)
C4B C5B H5B 119.6(10)
C5B C6B C1B 123.12(17)
C5B C6B N3B 115.24(17)
C1B C6B N3B 121.64(17)
O3B N1B O2B 122.53(18)
O3B N1B C2B 119.10(17)
O2B N1B C2B 118.37(18)
O4B N2B O5B 124.53(16)
O4B N2B C4B 117.91(16)
O5B N2B C4B 117.56(17)
O6B N3B O7B 122.7(2)
O6B N3B C6B 119.78(19)
O7B N3B C6B 117.52(18)
C1B O1B H1B 108(2)

loop_
_geom_bond_atom_site_label_1
_geom_bond_atom_site_label_2
_geom_bond_distance
C1A O1A 1.318(2)
C1A C6A 1.416(2)
C1A C2A 1.418(2)
C2A C3A 1.386(3)
C2A N1A 1.461(2)
C3A C4A 1.373(3)
C3A H3A 0.95(2)
C4A C5A 1.384(2)
C4A N2A 1.469(2)
C5A C6A 1.379(3)
C5A H5A 0.94(2)
C6A N3A 1.471(2)
N1A O3A 1.213(2)
N1A O2A 1.238(2)
N2A O4A 1.220(2)
N2A O5A 1.232(2)
N3A O6A 1.222(2)
N3A O7A 1.224(2)
O1A H1A 0.78(3)
C1B O1B 1.338(2)
C1B C6B 1.401(3)
C1B C2B 1.412(3)
C2B C3B 1.384(3)
C2B N1B 1.458(2)
C3B C4B 1.380(3)
C3B H3B 0.93(2)
C4B C5B 1.382(3)
C4B N2B 1.464(2)
C5B C6B 1.372(3)
C5B H5B 1.089(19)
C6B N3B 1.482(2)
N1B O3B 1.220(3)
N1B O2B 1.239(2)
N2B O4B 1.222(2)
N2B O5B 1.232(2)
N3B O6B 1.204(2)
N3B O7B 1.215(3)
O1B H1B 0.89(4)
